data_7704026
loop_
_publ_author_name
'Mukthar, Nishya F. M.'
'Schley, Nathan D.'
'Ung, Ga\"el'

_publ_section_title
;
 Alkali-metal- and halide-free dinuclear mixed-valent samarium and
 europium complexes.
;
_journal_issue 45
_journal_name_full 'Dalton transactions (Cambridge, England : 2003)'
_journal_page_first 16059
_journal_page_last 16061
_journal_paper_doi 10.1039/d0dt01095b
_journal_volume 49
_journal_year 2020
_chemical_formula_moiety 'C46 H74 Eu2 N5 O Si2'
_chemical_formula_sum 'C46 H74 Eu2 N5 O Si2'
_chemical_formula_weight 1073.20
_space_group_crystal_system monoclinic
_space_group_IT_number 15
_space_group_name_Hall '-C 2yc'
_space_group_name_H-M_alt 'C 1 2/c 1'
_atom_sites_solution_hydrogens geom
_atom_sites_solution_primary dual
_audit_creation_date 2019-03-02
_audit_creation_method
;
Olex2 1.2
(compiled 2018.05.29 svn.r3508 for OlexSys, GUI svn.r5506)
;
_audit_update_record
;
2020-03-17 deposited with the CCDC.	2020-04-08 downloaded from the CCDC.
;
_cell_angle_alpha 90
_cell_angle_beta 90.855(2)
_cell_angle_gamma 90
_cell_formula_units_Z 4
_cell_length_a 13.7438(4)
_cell_length_b 20.1221(6)
_cell_length_c 17.6945(4)
_cell_measurement_reflns_used 14378
_cell_measurement_temperature 100.00(10)
_cell_measurement_theta_max 29.9050
_cell_measurement_theta_min 2.9490
_cell_volume 4892.9(2)
_computing_cell_refinement 'CrysAlisPro 1.171.38.46 (Rigaku OD, 2015)'
_computing_data_collection 'CrysAlisPro 1.171.38.46 (Rigaku OD, 2015)'
_computing_data_reduction 'CrysAlisPro 1.171.38.46 (Rigaku OD, 2015)'
_computing_molecular_graphics 'Olex2 (Dolomanov et al., 2009)'
_computing_publication_material 'Olex2 (Dolomanov et al., 2009)'
_computing_structure_refinement 'ShelXL (Sheldrick, 2015)'
_computing_structure_solution 'ShelXT (Sheldrick, 2015)'
_diffrn_ambient_environment N~2~
_diffrn_ambient_temperature 100.00(10)
_diffrn_detector 'CCD plate'
_diffrn_detector_area_resol_mean 8.1506
_diffrn_detector_type EosS2
_diffrn_measured_fraction_theta_full 0.999
_diffrn_measured_fraction_theta_max 0.906
_diffrn_measurement_details
;
List of Runs (angles in degrees, time in seconds):

  # Type    Start    End  Width  t~exp~   \w     \q     \k     \f   Frames
#--------------------------------------------------------------------------
  1  \w    -49.00  35.00   1.00   15.00    --   18.41 -57.00  60.00   84
  2  \w    -20.00  57.00   1.00   15.00    --   18.41 -99.00 -60.00   77
  3  \w     35.00  91.00   1.00   15.00    --   18.41 178.00  90.00   56
  4  \w      0.00  88.00   1.00   15.00    --   18.41  38.00-120.00   88
  5  \w    -11.00  90.00   1.00   15.00    --   18.41  19.00  30.00  101
  6  \w     34.00  89.00   1.00   15.00    --   18.41-178.00 -90.00   55
  7  \w      2.00  86.00   1.00   15.00    --   18.41  57.00  90.00   84
;
_diffrn_measurement_device 'four-circle diffractometer'
_diffrn_measurement_device_type 'SuperNova, Dual, Cu at zero, EosS2'
_diffrn_measurement_method '\w scans'
_diffrn_orient_matrix_type 'CrysAlisPro convention (1999,Acta A55,543-557)'
_diffrn_orient_matrix_UB_11 -0.0283794000
_diffrn_orient_matrix_UB_12 0.0161223000
_diffrn_orient_matrix_UB_13 0.0276748000
_diffrn_orient_matrix_UB_21 -0.0382113000
_diffrn_orient_matrix_UB_22 0.0042064000
_diffrn_orient_matrix_UB_23 -0.0269478000
_diffrn_orient_matrix_UB_31 -0.0199268000
_diffrn_orient_matrix_UB_32 -0.0310639000
_diffrn_orient_matrix_UB_33 0.0107620000
_diffrn_radiation_monochromator mirror
_diffrn_radiation_probe x-ray
_diffrn_radiation_type MoK\a
_diffrn_radiation_wavelength 0.71073
_diffrn_reflns_av_R_equivalents 0.0589
_diffrn_reflns_av_unetI/netI 0.0486
_diffrn_reflns_Laue_measured_fraction_full 0.999
_diffrn_reflns_Laue_measured_fraction_max 0.906
_diffrn_reflns_limit_h_max 18
_diffrn_reflns_limit_h_min -18
_diffrn_reflns_limit_k_max 28
_diffrn_reflns_limit_k_min -27
_diffrn_reflns_limit_l_max 24
_diffrn_reflns_limit_l_min -23
_diffrn_reflns_number 30304
_diffrn_reflns_point_group_measured_fraction_full 0.999
_diffrn_reflns_point_group_measured_fraction_max 0.906
_diffrn_reflns_theta_full 25.242
_diffrn_reflns_theta_max 30.240
_diffrn_reflns_theta_min 2.329
_diffrn_source 'micro-focus sealed X-ray tube'
_diffrn_source_type 'SuperNova (Mo) X-ray Source'
_exptl_absorpt_coefficient_mu 2.626
_exptl_absorpt_correction_T_max 1.000
_exptl_absorpt_correction_T_min 0.292
_exptl_absorpt_correction_type gaussian
_exptl_absorpt_process_details
;
CrysAlisPro 1.171.38.46 (Rigaku Oxford Diffraction, 2015)
Numerical absorption correction based on gaussian integration over
			a multifaceted crystal model
Empirical absorption correction using spherical harmonics,
 implemented in SCALE3 ABSPACK scaling algorithm.
;
_exptl_crystal_colour black
_exptl_crystal_colour_primary black
_exptl_crystal_density_diffrn 1.457
_exptl_crystal_description plate
_exptl_crystal_F_000 2188
_exptl_crystal_size_max 0.306
_exptl_crystal_size_mid 0.249
_exptl_crystal_size_min 0.045
_refine_diff_density_max 3.196
_refine_diff_density_min -1.203
_refine_diff_density_rms 0.159
_refine_ls_extinction_method none
_refine_ls_goodness_of_fit_ref 1.097
_refine_ls_hydrogen_treatment constr
_refine_ls_matrix_type full
_refine_ls_number_parameters 262
_refine_ls_number_reflns 6620
_refine_ls_number_restraints 0
_refine_ls_restrained_S_all 1.097
_refine_ls_R_factor_all 0.0515
_refine_ls_R_factor_gt 0.0407
_refine_ls_shift/su_max 0.001
_refine_ls_shift/su_mean 0.000
_refine_ls_structure_factor_coef Fsqd
_refine_ls_weighting_details 'w=1/[\s^2^(Fo^2^)+(0.0400P)^2^+23.5640P] where P=(Fo^2^+2Fc^2^)/3'
_refine_ls_weighting_scheme calc
_refine_ls_wR_factor_gt 0.0939
_refine_ls_wR_factor_ref 0.0998
_reflns_Friedel_coverage 0.000
_reflns_number_gt 5542
_reflns_number_total 6620
_reflns_threshold_expression 'I > 2\s(I)'
_cod_data_source_file d0dt01095b2.cif
_cod_data_source_block LEu2(HMDS)(thf)
_cod_depositor_comments 'Adding full bibliography for 7704024--7704027.cif.'
_cod_database_code 7704026
_shelx_shelxl_version_number 2018/1
_chemical_oxdiff_formula C46H74Eu2N5OSi2
_shelx_space_group_comment
;
The symmetry employed for this shelxl refinement is uniquely defined
by the following loop, which should always be used as a source of
symmetry information in preference to the above space-group names.
They are only intended as comments.
;
_reflns_odcompleteness_completeness 99.90
_reflns_odcompleteness_iscentric 1
_reflns_odcompleteness_theta 27.42
_olex2_refinement_description
;
1. Fixed Uiso
 At 1.2 times of:
  All C(H) groups, All C(H,H) groups
 At 1.5 times of:
  All C(H,H,H) groups
2.a Ternary CH refined with riding coordinates:
 C2(H2), C11(H11)
2.b Secondary CH2 refined with riding coordinates:
 C6(H6A,H6B), C8(H8A,H8B), C15(H15A,H15B), C17(H17A,H17B), C19(H19A,H19B),
 C20(H20A,H20B)
2.c Aromatic/amide H refined with riding coordinates:
 C3(H3), C12(H12)
2.d Idealised Me refined as rotating group:
 C7(H7A,H7B,H7C), C9(H9A,H9B,H9C), C16(H16A,H16B,H16C), C18(H18A,H18B,H18C),
 C21(H21A,H21B,H21C), C22(H22A,H22B,H22C), C23(H23A,H23B,H23C)
;
_olex2_date_sample_data_collection 2019-03-01
_olex2_exptl_crystal_mounting_method 'mounted in a polyimide loop'
_olex2_submission_special_instructions 'No special instructions were received'
_oxdiff_exptl_absorpt_empirical_details
;
Empirical correction (ABSPACK) includes:
- Absorption correction using spherical harmonics
- Frame scaling
;
_oxdiff_exptl_absorpt_empirical_full_max 2.018
_oxdiff_exptl_absorpt_empirical_full_min 0.522

loop_
_space_group_symop_operation_xyz
'x, y, z'
'-x, y, -z+1/2'
'x+1/2, y+1/2, z'
'-x+1/2, y+1/2, -z+1/2'
'-x, -y, -z'
'x, -y, z-1/2'
'-x+1/2, -y+1/2, -z'
'x+1/2, -y+1/2, z-1/2'

loop_
_atom_site_label
_atom_site_type_symbol
_atom_site_fract_x
_atom_site_fract_y
_atom_site_fract_z
_atom_site_U_iso_or_equiv
_atom_site_adp_type
_atom_site_occupancy
_atom_site_site_symmetry_order
_atom_site_calc_flag
_atom_site_refinement_flags_posn
_atom_site_refinement_flags_adp
_atom_site_refinement_flags_occupancy
_atom_site_disorder_assembly
_atom_site_disorder_group
Eu1 Eu 0.500000 0.71151(2) 0.750000 0.01128(8) Uani 1 2 d S T P . .
Eu2 Eu 0.500000 0.54440(2) 0.750000 0.01282(8) Uani 1 2 d S T P . .
Si1 Si 0.50019(10) 0.86922(6) 0.83383(9) 0.0309(3) Uani 1 1 d . . . . .
O1 O 0.500000 0.4194(2) 0.750000 0.0261(10) Uani 1 2 d S T P . .
N1 N 0.3430(2) 0.62775(15) 0.75611(18) 0.0136(6) Uani 1 1 d . . . . .
N2 N 0.4904(2) 0.63516(15) 0.62941(18) 0.0142(6) Uani 1 1 d . . . . .
N3 N 0.500000 0.8261(2) 0.750000 0.0262(12) Uani 1 2 d S T P . .
C1 C 0.3255(3) 0.66770(19) 0.8176(2) 0.0153(7) Uani 1 1 d . . . . .
C2 C 0.2986(3) 0.7308(2) 0.7944(2) 0.0180(8) Uani 1 1 d . . . . .
H2 H 0.274257 0.766432 0.826859 0.022 Uiso 1 1 calc R . . . .
C3 C 0.2924(3) 0.7290(2) 0.7136(2) 0.0183(8) Uani 1 1 d . . . . .
H3 H 0.276159 0.763865 0.681352 0.022 Uiso 1 1 calc R . . . .
C4 C 0.3156(3) 0.6644(2) 0.6934(2) 0.0159(8) Uani 1 1 d . . . . .
C5 C 0.3117(3) 0.62690(19) 0.6197(2) 0.0179(8) Uani 1 1 d . . . . .
C6 C 0.2925(3) 0.6733(2) 0.5520(2) 0.0222(9) Uani 1 1 d . . . . .
H6A H 0.226852 0.690721 0.555319 0.027 Uiso 1 1 calc R . . . .
H6B H 0.337021 0.710596 0.555304 0.027 Uiso 1 1 calc R . . . .
C7 C 0.3040(4) 0.6397(3) 0.4750(3) 0.0335(11) Uani 1 1 d . . . . .
H7A H 0.290983 0.671349 0.435562 0.050 Uiso 1 1 calc GR . . . .
H7B H 0.258902 0.603382 0.470610 0.050 Uiso 1 1 calc GR . . . .
H7C H 0.369199 0.623240 0.470618 0.050 Uiso 1 1 calc GR . . . .
C8 C 0.2314(3) 0.5726(2) 0.6251(3) 0.0230(9) Uani 1 1 d . . . . .
H8A H 0.230508 0.547203 0.578537 0.028 Uiso 1 1 calc R . . . .
H8B H 0.248903 0.542404 0.665830 0.028 Uiso 1 1 calc R . . . .
C9 C 0.1289(4) 0.5986(3) 0.6389(4) 0.0405(13) Uani 1 1 d . . . . .
H9A H 0.108578 0.626039 0.597132 0.061 Uiso 1 1 calc GR . . . .
H9B H 0.128670 0.624310 0.684554 0.061 Uiso 1 1 calc GR . . . .
H9C H 0.084901 0.561814 0.643515 0.061 Uiso 1 1 calc GR . . . .
C10 C 0.4104(3) 0.59563(19) 0.6138(2) 0.0157(8) Uani 1 1 d . . . . .
C11 C 0.4398(3) 0.53292(19) 0.5898(2) 0.0185(8) Uani 1 1 d . . . . .
H11 H 0.397463 0.498437 0.568052 0.022 Uiso 1 1 calc R . . . .
C12 C 0.5431(3) 0.5353(2) 0.5854(2) 0.0187(8) Uani 1 1 d . . . . .
H12 H 0.584076 0.500956 0.570818 0.022 Uiso 1 1 calc R . . . .
C13 C 0.5705(3) 0.59843(19) 0.6072(2) 0.0158(8) Uani 1 1 d . . . . .
C14 C 0.6661(3) 0.63452(19) 0.6061(2) 0.0175(8) Uani 1 1 d . . . . .
C15 C 0.7509(3) 0.5857(2) 0.5960(3) 0.0234(9) Uani 1 1 d . . . . .
H15A H 0.748346 0.552715 0.635905 0.028 Uiso 1 1 calc R . . . .
H15B H 0.741808 0.562740 0.548281 0.028 Uiso 1 1 calc R . . . .
C16 C 0.8517(4) 0.6174(3) 0.5974(3) 0.0380(12) Uani 1 1 d . . . . .
H16A H 0.857972 0.646274 0.554515 0.057 Uiso 1 1 calc GR . . . .
H16B H 0.900337 0.583253 0.595386 0.057 Uiso 1 1 calc GR . . . .
H16C H 0.860192 0.642655 0.643025 0.057 Uiso 1 1 calc GR . . . .
C17 C 0.6635(3) 0.6878(2) 0.5422(2) 0.0231(9) Uani 1 1 d . . . . .
H17A H 0.615687 0.721323 0.554878 0.028 Uiso 1 1 calc R . . . .
H17B H 0.726460 0.709476 0.540651 0.028 Uiso 1 1 calc R . . . .
C18 C 0.6391(4) 0.6608(3) 0.4636(3) 0.0348(12) Uani 1 1 d . . . . .
H18A H 0.638473 0.696595 0.427815 0.052 Uiso 1 1 calc GR . . . .
H18B H 0.576234 0.639984 0.464084 0.052 Uiso 1 1 calc GR . . . .
H18C H 0.687255 0.628679 0.449570 0.052 Uiso 1 1 calc GR . . . .
C19 C 0.4151(4) 0.3777(2) 0.7603(4) 0.0418(13) Uani 1 1 d . . . . .
H19A H 0.373091 0.378941 0.715818 0.050 Uiso 1 1 calc R . . . .
H19B H 0.378343 0.392366 0.803615 0.050 Uiso 1 1 calc R . . . .
C20 C 0.4548(4) 0.3083(2) 0.7731(4) 0.0477(15) Uani 1 1 d . . . . .
H20A H 0.469801 0.300621 0.826103 0.057 Uiso 1 1 calc R . . . .
H20B H 0.409138 0.274832 0.755382 0.057 Uiso 1 1 calc R . . . .
C21 C 0.3781(4) 0.9043(3) 0.8584(4) 0.0548(18) Uani 1 1 d . . . . .
H21A H 0.352436 0.928986 0.816234 0.082 Uiso 1 1 calc GR . . . .
H21B H 0.384957 0.933130 0.901401 0.082 Uiso 1 1 calc GR . . . .
H21C H 0.334465 0.868633 0.870285 0.082 Uiso 1 1 calc GR . . . .
C22 C 0.5891(5) 0.9401(3) 0.8369(4) 0.0492(16) Uani 1 1 d . . . . .
H22A H 0.652889 0.923934 0.825331 0.074 Uiso 1 1 calc GR . . . .
H22B H 0.589953 0.959374 0.886537 0.074 Uiso 1 1 calc GR . . . .
H22C H 0.569869 0.973068 0.800493 0.074 Uiso 1 1 calc GR . . . .
C23 C 0.5386(4) 0.8146(2) 0.9152(3) 0.0380(12) Uani 1 1 d . . . . .
H23A H 0.518954 0.769688 0.905112 0.057 Uiso 1 1 calc GR . . . .
H23B H 0.508426 0.829936 0.960563 0.057 Uiso 1 1 calc GR . . . .
H23C H 0.608069 0.816438 0.921405 0.057 Uiso 1 1 calc GR . . . .

loop_
_atom_site_aniso_label
_atom_site_aniso_U_11
_atom_site_aniso_U_22
_atom_site_aniso_U_33
_atom_site_aniso_U_23
_atom_site_aniso_U_13
_atom_site_aniso_U_12
Eu1 0.01249(14) 0.00639(13) 0.01498(14) 0.000 0.00042(10) 0.000
Eu2 0.01878(15) 0.00705(13) 0.01267(14) 0.000 0.00113(10) 0.000
Si1 0.0228(6) 0.0108(6) 0.0588(9) -0.0076(5) -0.0038(6) 0.0005(5)
O1 0.032(3) 0.015(2) 0.032(2) 0.000 0.006(2) 0.000
N1 0.0148(15) 0.0117(15) 0.0142(15) -0.0009(12) 0.0014(12) -0.0009(12)
N2 0.0184(16) 0.0114(15) 0.0128(15) 0.0007(12) 0.0010(12) -0.0008(12)
N3 0.021(3) 0.006(2) 0.051(4) 0.000 -0.002(2) 0.000
C1 0.0123(18) 0.0135(18) 0.0202(19) -0.0032(15) 0.0036(14) -0.0008(14)
C2 0.019(2) 0.0151(19) 0.020(2) -0.0015(15) 0.0026(16) 0.0000(15)
C3 0.0167(19) 0.0131(18) 0.025(2) 0.0032(16) 0.0020(16) -0.0005(15)
C4 0.0140(18) 0.0161(19) 0.0176(19) 0.0004(15) 0.0005(14) -0.0012(14)
C5 0.0185(19) 0.016(2) 0.0188(19) -0.0017(15) -0.0040(15) -0.0023(15)
C6 0.024(2) 0.024(2) 0.019(2) 0.0019(17) -0.0035(17) 0.0012(17)
C7 0.047(3) 0.035(3) 0.018(2) 0.0001(19) -0.003(2) 0.011(2)
C8 0.021(2) 0.021(2) 0.027(2) -0.0029(17) -0.0037(17) -0.0059(17)
C9 0.020(2) 0.036(3) 0.065(4) 0.004(3) 0.000(2) -0.002(2)
C10 0.022(2) 0.0120(18) 0.0136(18) -0.0005(14) -0.0020(15) -0.0033(15)
C11 0.029(2) 0.0091(17) 0.018(2) -0.0016(15) -0.0002(16) -0.0011(16)
C12 0.026(2) 0.0127(18) 0.017(2) 0.0012(15) 0.0037(16) 0.0003(16)
C13 0.021(2) 0.0133(18) 0.0127(17) 0.0005(14) 0.0026(15) 0.0027(15)
C14 0.021(2) 0.0163(19) 0.0154(18) 0.0005(15) 0.0053(15) -0.0003(15)
C15 0.023(2) 0.023(2) 0.025(2) -0.0027(17) 0.0080(17) 0.0044(17)
C16 0.022(2) 0.038(3) 0.055(3) 0.000(2) 0.014(2) 0.003(2)
C17 0.028(2) 0.023(2) 0.019(2) 0.0068(17) 0.0069(17) -0.0037(18)
C18 0.047(3) 0.034(3) 0.023(2) 0.005(2) 0.002(2) -0.009(2)
C19 0.031(3) 0.027(3) 0.067(4) -0.002(2) 0.007(3) -0.002(2)
C20 0.037(3) 0.019(2) 0.087(5) 0.008(3) 0.005(3) -0.004(2)
C21 0.032(3) 0.037(3) 0.096(5) -0.033(3) -0.004(3) 0.011(2)
C22 0.049(4) 0.027(3) 0.071(4) -0.001(3) -0.018(3) -0.012(3)
C23 0.036(3) 0.026(3) 0.053(3) -0.009(2) 0.009(2) -0.004(2)

loop_
_atom_type_symbol
_atom_type_description
_atom_type_scat_dispersion_real
_atom_type_scat_dispersion_imag
_atom_type_scat_source
C C 0.0033 0.0016 'International Tables Vol C Tables 4.2.6.8 and 6.1.1.4'
H H 0.0000 0.0000 'International Tables Vol C Tables 4.2.6.8 and 6.1.1.4'
Eu Eu -0.1578 3.6682 'International Tables Vol C Tables 4.2.6.8 and 6.1.1.4'
N N 0.0061 0.0033 'International Tables Vol C Tables 4.2.6.8 and 6.1.1.4'
O O 0.0106 0.0060 'International Tables Vol C Tables 4.2.6.8 and 6.1.1.4'
Si Si 0.0817 0.0704 'International Tables Vol C Tables 4.2.6.8 and 6.1.1.4'

loop_
_exptl_crystal_face_index_h
_exptl_crystal_face_index_k
_exptl_crystal_face_index_l
_exptl_crystal_face_perp_dist
6 27 -3 0.1154
-6 -27 3 0.1154
9 13 -19 0.1071
6 -11 -22 0.1389
-6 15 20 0.1163
17 1 12 0.0262
-17 -1 -12 0.0192

loop_
_geom_angle_atom_site_label_1
_geom_angle_atom_site_label_2
_geom_angle_atom_site_label_3
_geom_angle
_geom_angle_site_symmetry_1
_geom_angle_site_symmetry_3
_geom_angle_publ_flag
N1 Eu1 N1 104.13(13) . 2_656 ?
N1 Eu1 C1 28.51(10) 2_656 2_656 ?
N1 Eu1 C1 119.78(10) . 2_656 ?
N1 Eu1 C1 119.77(10) 2_656 . ?
N1 Eu1 C1 28.51(10) . . ?
N1 Eu1 C2 47.17(10) . . ?
N1 Eu1 C2 147.56(10) . 2_656 ?
N1 Eu1 C2 47.17(10) 2_656 2_656 ?
N1 Eu1 C2 147.56(10) 2_656 . ?
N1 Eu1 C3 47.12(10) . . ?
N1 Eu1 C3 145.86(10) 2_656 . ?
N1 Eu1 C4 118.30(10) 2_656 . ?
N1 Eu1 C4 118.30(10) . 2_656 ?
N1 Eu1 C4 28.33(10) 2_656 2_656 ?
N1 Eu1 C4 28.33(10) . . ?
N2 Eu1 N1 68.85(10) 2_656 . ?
N2 Eu1 N1 69.08(10) 2_656 2_656 ?
N2 Eu1 N1 68.85(10) . 2_656 ?
N2 Eu1 N1 69.08(10) . . ?
N2 Eu1 N2 108.55(14) 2_656 . ?
N2 Eu1 C1 60.61(11) . 2_656 ?
N2 Eu1 C1 97.35(11) . . ?
N2 Eu1 C1 60.61(11) 2_656 . ?
N2 Eu1 C1 97.35(11) 2_656 2_656 ?
N2 Eu1 C2 84.03(11) . 2_656 ?
N2 Eu1 C2 105.06(11) 2_656 2_656 ?
N2 Eu1 C2 105.07(11) . . ?
N2 Eu1 C2 84.03(11) 2_656 . ?
N2 Eu1 C3 81.67(11) . . ?
N2 Eu1 C3 106.54(11) 2_656 . ?
N2 Eu1 C4 97.09(11) . 2_656 ?
N2 Eu1 C4 97.09(11) 2_656 . ?
N2 Eu1 C4 59.39(11) 2_656 2_656 ?
N2 Eu1 C4 59.40(11) . . ?
N3 Eu1 N1 127.94(6) . . ?
N3 Eu1 N1 127.94(7) . 2_656 ?
N3 Eu1 N2 125.72(7) . . ?
N3 Eu1 N2 125.72(7) . 2_656 ?
N3 Eu1 C1 108.11(8) . . ?
N3 Eu1 C1 108.10(8) . 2_656 ?
N3 Eu1 C2 82.33(8) . 2_656 ?
N3 Eu1 C2 82.33(8) . . ?
N3 Eu1 C3 83.13(8) . . ?
N3 Eu1 C4 109.29(8) . 2_656 ?
N3 Eu1 C4 109.29(8) . . ?
C1 Eu1 C1 143.79(15) 2_656 . ?
C1 Eu1 C2 27.80(11) 2_656 2_656 ?
C1 Eu1 C2 27.80(11) . . ?
C1 Eu1 C2 165.35(12) . 2_656 ?
C1 Eu1 C2 165.35(12) 2_656 . ?
C1 Eu1 C3 45.95(11) . . ?
C1 Eu1 C3 140.32(11) 2_656 . ?
C1 Eu1 C4 45.34(11) 2_656 2_656 ?
C1 Eu1 C4 119.84(11) 2_656 . ?
C1 Eu1 C4 45.34(11) . . ?
C1 Eu1 C4 119.84(11) . 2_656 ?
C2 Eu1 C2 164.66(16) . 2_656 ?
C2 Eu1 C3 28.31(11) . . ?
C2 Eu1 C3 148.05(11) 2_656 . ?
C4 Eu1 C2 141.88(11) 2_656 . ?
C4 Eu1 C2 141.88(11) . 2_656 ?
C4 Eu1 C2 45.69(11) . . ?
C4 Eu1 C2 45.69(11) 2_656 2_656 ?
C4 Eu1 C3 164.86(11) 2_656 . ?
C4 Eu1 C3 27.60(11) . . ?
C4 Eu1 C4 141.43(16) . 2_656 ?
O1 Eu2 N1 127.80(6) . . ?
O1 Eu2 N1 127.80(6) . 2_656 ?
O1 Eu2 N2 130.53(6) . . ?
O1 Eu2 N2 130.53(6) . 2_656 ?
O1 Eu2 C10 110.97(8) . 2_656 ?
O1 Eu2 C10 110.97(8) . . ?
O1 Eu2 C11 85.51(8) . 2_656 ?
O1 Eu2 C11 85.51(8) . . ?
O1 Eu2 C12 86.47(8) . 2_656 ?
O1 Eu2 C13 111.79(7) . . ?
O1 Eu2 C13 111.79(8) . 2_656 ?
N1 Eu2 N1 104.40(13) 2_656 . ?
N1 Eu2 N2 66.63(9) . . ?
N1 Eu2 N2 66.42(9) 2_656 . ?
N1 Eu2 N2 66.63(9) 2_656 2_656 ?
N1 Eu2 N2 66.42(9) . 2_656 ?
N1 Eu2 C10 94.30(10) . 2_656 ?
N1 Eu2 C10 59.09(10) . . ?
N1 Eu2 C10 94.30(10) 2_656 . ?
N1 Eu2 C10 59.09(11) 2_656 2_656 ?
N1 Eu2 C11 102.72(11) 2_656 . ?
N1 Eu2 C11 82.87(11) 2_656 2_656 ?
N1 Eu2 C11 82.87(11) . . ?
N1 Eu2 C11 102.72(11) . 2_656 ?
N1 Eu2 C12 80.27(11) . 2_656 ?
N1 Eu2 C12 104.15(11) 2_656 2_656 ?
N1 Eu2 C13 94.46(10) . . ?
N1 Eu2 C13 94.46(10) 2_656 2_656 ?
N1 Eu2 C13 57.81(10) . 2_656 ?
N1 Eu2 C13 57.81(10) 2_656 . ?
N2 Eu2 N2 98.93(13) . 2_656 ?
N2 Eu2 C10 114.67(10) . 2_656 ?
N2 Eu2 C10 28.05(10) 2_656 2_656 ?
N2 Eu2 C10 114.67(10) 2_656 . ?
N2 Eu2 C10 28.05(10) . . ?
N2 Eu2 C11 142.16(10) . 2_656 ?
N2 Eu2 C11 142.16(10) 2_656 . ?
N2 Eu2 C11 46.53(10) 2_656 2_656 ?
N2 Eu2 C11 46.53(10) . . ?
N2 Eu2 C12 140.59(10) . 2_656 ?
N2 Eu2 C12 46.16(10) 2_656 2_656 ?
N2 Eu2 C13 27.89(10) . . ?
N2 Eu2 C13 113.66(10) 2_656 . ?
N2 Eu2 C13 113.66(10) . 2_656 ?
N2 Eu2 C13 27.89(10) 2_656 2_656 ?
C10 Eu2 C10 138.06(15) 2_656 . ?
C10 Eu2 C11 160.42(11) . 2_656 ?
C10 Eu2 C11 27.61(11) . . ?
C10 Eu2 C11 27.61(11) 2_656 2_656 ?
C10 Eu2 C11 160.42(11) 2_656 . ?
C10 Eu2 C12 138.53(11) . 2_656 ?
C10 Eu2 C12 45.15(12) 2_656 2_656 ?
C10 Eu2 C13 44.60(11) . . ?
C10 Eu2 C13 44.61(11) 2_656 2_656 ?
C10 Eu2 C13 116.50(11) 2_656 . ?
C10 Eu2 C13 116.50(11) . 2_656 ?
C11 Eu2 C11 171.02(15) . 2_656 ?
C11 Eu2 C12 27.76(11) 2_656 2_656 ?
C11 Eu2 C12 151.08(12) . 2_656 ?
C13 Eu2 C11 140.03(11) . 2_656 ?
C13 Eu2 C11 140.03(11) 2_656 . ?
C13 Eu2 C11 44.91(11) . . ?
C13 Eu2 C11 44.91(11) 2_656 2_656 ?
C13 Eu2 C12 159.59(11) . 2_656 ?
C13 Eu2 C12 26.93(11) 2_656 2_656 ?
C13 Eu2 C13 136.42(15) 2_656 . ?
N3 Si1 Eu1 34.63(14) . . ?
N3 Si1 C21 113.6(2) . . ?
N3 Si1 C22 113.6(3) . . ?
N3 Si1 C23 111.3(2) . . ?
C21 Si1 Eu1 116.33(19) . . ?
C21 Si1 C22 106.9(3) . . ?
C21 Si1 C23 106.5(3) . . ?
C22 Si1 Eu1 134.1(2) . . ?
C22 Si1 C23 104.2(3) . . ?
C23 Si1 Eu1 78.08(16) . . ?
C19 O1 Eu2 125.3(2) . . ?
C19 O1 Eu2 125.3(2) 2_656 . ?
C19 O1 C19 109.4(5) 2_656 . ?
Eu2 N1 Eu1 75.74(8) . . ?
C1 N1 Eu1 79.6(2) . . ?
C1 N1 Eu2 122.4(2) . . ?
C1 N1 C4 106.0(3) . . ?
C4 N1 Eu1 81.1(2) . . ?
C4 N1 Eu2 120.1(2) . . ?
Eu1 N2 Eu2 76.26(8) . . ?
C10 N2 Eu1 121.9(2) . . ?
C10 N2 Eu2 78.8(2) . . ?
C10 N2 C13 105.6(3) . . ?
C13 N2 Eu1 120.7(2) . . ?
C13 N2 Eu2 80.8(2) . . ?
Si1 N3 Eu1 120.32(14) 2_656 . ?
Si1 N3 Eu1 120.32(14) . . ?
Si1 N3 Si1 119.4(3) . 2_656 ?
N1 C1 Eu1 71.9(2) . . ?
N1 C1 C2 110.5(4) . . ?
N1 C1 C14 115.9(3) . 2_656 ?
C2 C1 Eu1 79.3(2) . . ?
C2 C1 C14 133.5(4) . 2_656 ?
C14 C1 Eu1 117.4(3) 2_656 . ?
Eu1 C2 H2 126.1 . . ?
C1 C2 Eu1 72.9(2) . . ?
C1 C2 H2 126.1 . . ?
C1 C2 C3 106.5(4) . . ?
C3 C2 Eu1 76.7(2) . . ?
C3 C2 H2 126.1 . . ?
Eu1 C3 H3 116.6 . . ?
C2 C3 Eu1 75.0(2) . . ?
C2 C3 H3 127.1 . . ?
C4 C3 Eu1 73.6(2) . . ?
C4 C3 C2 105.8(4) . . ?
C4 C3 H3 127.1 . . ?
N1 C4 Eu1 70.6(2) . . ?
N1 C4 C3 110.7(3) . . ?
N1 C4 C5 115.8(3) . . ?
C3 C4 Eu1 78.8(2) . . ?
C3 C4 C5 133.4(4) . . ?
C5 C4 Eu1 119.1(3) . . ?
C4 C5 C6 112.0(3) . . ?
C4 C5 C8 108.3(3) . . ?
C6 C5 C8 111.1(3) . . ?
C10 C5 C4 104.4(3) . . ?
C10 C5 C6 110.2(3) . . ?
C10 C5 C8 110.7(3) . . ?
C5 C6 H6A 108.8 . . ?
C5 C6 H6B 108.8 . . ?
H6A C6 H6B 107.7 . . ?
C7 C6 C5 113.9(4) . . ?
C7 C6 H6A 108.8 . . ?
C7 C6 H6B 108.8 . . ?
C6 C7 H7A 109.5 . . ?
C6 C7 H7B 109.5 . . ?
C6 C7 H7C 109.5 . . ?
H7A C7 H7B 109.5 . . ?
H7A C7 H7C 109.5 . . ?
H7B C7 H7C 109.5 . . ?
C5 C8 H8A 108.5 . . ?
C5 C8 H8B 108.5 . . ?
H8A C8 H8B 107.5 . . ?
C9 C8 C5 115.2(4) . . ?
C9 C8 H8A 108.5 . . ?
C9 C8 H8B 108.5 . . ?
C8 C9 H9A 109.5 . . ?
C8 C9 H9B 109.5 . . ?
C8 C9 H9C 109.5 . . ?
H9A C9 H9B 109.5 . . ?
H9A C9 H9C 109.5 . . ?
H9B C9 H9C 109.5 . . ?
N2 C10 Eu2 73.2(2) . . ?
N2 C10 C5 117.5(3) . . ?
N2 C10 C11 110.5(4) . . ?
C5 C10 Eu2 117.9(3) . . ?
C11 C10 Eu2 79.0(2) . . ?
C11 C10 C5 131.8(4) . . ?
Eu2 C11 H11 126.1 . . ?
C10 C11 Eu2 73.4(2) . . ?
C10 C11 H11 126.1 . . ?
C10 C11 C12 106.2(4) . . ?
C12 C11 Eu2 77.5(2) . . ?
C12 C11 H11 126.1 . . ?
Eu2 C12 H12 116.5 . . ?
C11 C12 Eu2 74.8(2) . . ?
C11 C12 H12 126.8 . . ?
C13 C12 Eu2 74.2(2) . . ?
C13 C12 C11 106.5(4) . . ?
C13 C12 H12 126.8 . . ?
N2 C13 Eu2 71.3(2) . . ?
N2 C13 C14 116.4(3) . . ?
C12 C13 Eu2 78.8(2) . . ?
C12 C13 N2 110.9(4) . . ?
C12 C13 C14 132.6(4) . . ?
C14 C13 Eu2 119.4(2) . . ?
C1 C14 C15 109.8(3) 2_656 . ?
C1 C14 C17 110.2(3) 2_656 . ?
C13 C14 C1 104.9(3) . 2_656 ?
C13 C14 C15 111.0(3) . . ?
C13 C14 C17 109.4(3) . . ?
C15 C14 C17 111.4(3) . . ?
C14 C15 H15A 108.5 . . ?
C14 C15 H15B 108.5 . . ?
H15A C15 H15B 107.5 . . ?
C16 C15 C14 114.9(4) . . ?
C16 C15 H15A 108.5 . . ?
C16 C15 H15B 108.5 . . ?
C15 C16 H16A 109.5 . . ?
C15 C16 H16B 109.5 . . ?
C15 C16 H16C 109.5 . . ?
H16A C16 H16B 109.5 . . ?
H16A C16 H16C 109.5 . . ?
H16B C16 H16C 109.5 . . ?
C14 C17 H17A 108.6 . . ?
C14 C17 H17B 108.6 . . ?
H17A C17 H17B 107.6 . . ?
C18 C17 C14 114.7(4) . . ?
C18 C17 H17A 108.6 . . ?
C18 C17 H17B 108.6 . . ?
C17 C18 H18A 109.5 . . ?
C17 C18 H18B 109.5 . . ?
C17 C18 H18C 109.5 . . ?
H18A C18 H18B 109.5 . . ?
H18A C18 H18C 109.5 . . ?
H18B C18 H18C 109.5 . . ?
O1 C19 H19A 110.7 . . ?
O1 C19 H19B 110.7 . . ?
O1 C19 C20 105.2(4) . . ?
H19A C19 H19B 108.8 . . ?
C20 C19 H19A 110.7 . . ?
C20 C19 H19B 110.7 . . ?
C19 C20 H20A 111.2 . . ?
C19 C20 H20B 111.2 . . ?
C20 C20 C19 102.6(4) 2_656 . ?
C20 C20 H20A 111.2 2_656 . ?
C20 C20 H20B 111.2 2_656 . ?
H20A C20 H20B 109.2 . . ?
Si1 C21 H21A 109.5 . . ?
Si1 C21 H21B 109.5 . . ?
Si1 C21 H21C 109.5 . . ?
H21A C21 H21B 109.5 . . ?
H21A C21 H21C 109.5 . . ?
H21B C21 H21C 109.5 . . ?
Si1 C22 H22A 109.5 . . ?
Si1 C22 H22B 109.5 . . ?
Si1 C22 H22C 109.5 . . ?
H22A C22 H22B 109.5 . . ?
H22A C22 H22C 109.5 . . ?
H22B C22 H22C 109.5 . . ?
Si1 C23 H23A 109.5 . . ?
Si1 C23 H23B 109.5 . . ?
Si1 C23 H23C 109.5 . . ?
H23A C23 H23B 109.5 . . ?
H23A C23 H23C 109.5 . . ?
H23B C23 H23C 109.5 . . ?

loop_
_geom_bond_atom_site_label_1
_geom_bond_atom_site_label_2
_geom_bond_distance
_geom_bond_site_symmetry_2
_geom_bond_publ_flag
Eu1 N1 2.741(3) 2_656 ?
Eu1 N1 2.741(3) . ?
Eu1 N2 2.631(3) . ?
Eu1 N2 2.631(3) 2_656 ?
Eu1 N3 2.306(5) . ?
Eu1 C1 2.836(4) 2_656 ?
Eu1 C1 2.837(4) . ?
Eu1 C2 2.915(4) 2_656 ?
Eu1 C2 2.915(4) . ?
Eu1 C3 2.937(4) . ?
Eu1 C4 2.872(4) 2_656 ?
Eu1 C4 2.872(4) . ?
Eu2 O1 2.516(4) . ?
Eu2 N1 2.736(3) 2_656 ?
Eu2 N1 2.736(3) . ?
Eu2 N2 2.810(3) . ?
Eu2 N2 2.810(3) 2_656 ?
Eu2 C10 2.880(4) . ?
Eu2 C10 2.880(4) 2_656 ?
Eu2 C11 2.951(4) 2_656 ?
Eu2 C11 2.951(4) . ?
Eu2 C12 2.986(4) 2_656 ?
Eu2 C13 2.929(4) . ?
Eu2 C13 2.929(4) 2_656 ?
Si1 N3 1.718(3) . ?
Si1 C21 1.878(6) . ?
Si1 C22 1.877(5) . ?
Si1 C23 1.880(6) . ?
O1 C19 1.450(6) . ?
O1 C19 1.450(6) 2_656 ?
N1 C1 1.377(5) . ?
N1 C4 1.380(5) . ?
N2 C10 1.381(5) . ?
N2 C13 1.388(5) . ?
C1 C2 1.384(5) . ?
C1 C14 1.509(6) 2_656 ?
C2 H2 0.9800 . ?
C2 C3 1.431(6) . ?
C3 H3 0.9300 . ?
C3 C4 1.387(5) . ?
C4 C5 1.507(6) . ?
C5 C6 1.538(6) . ?
C5 C8 1.558(6) . ?
C5 C10 1.501(6) . ?
C6 H6A 0.9700 . ?
C6 H6B 0.9700 . ?
C6 C7 1.531(6) . ?
C7 H7A 0.9600 . ?
C7 H7B 0.9600 . ?
C7 H7C 0.9600 . ?
C8 H8A 0.9700 . ?
C8 H8B 0.9700 . ?
C8 C9 1.525(7) . ?
C9 H9A 0.9600 . ?
C9 H9B 0.9600 . ?
C9 H9C 0.9600 . ?
C10 C11 1.393(5) . ?
C11 H11 0.9800 . ?
C11 C12 1.425(6) . ?
C12 H12 0.9300 . ?
C12 C13 1.379(6) . ?
C13 C14 1.502(6) . ?
C14 C15 1.536(6) . ?
C14 C17 1.559(6) . ?
C15 H15A 0.9700 . ?
C15 H15B 0.9700 . ?
C15 C16 1.525(7) . ?
C16 H16A 0.9600 . ?
C16 H16B 0.9600 . ?
C16 H16C 0.9600 . ?
C17 H17A 0.9700 . ?
C17 H17B 0.9700 . ?
C17 C18 1.525(6) . ?
C18 H18A 0.9600 . ?
C18 H18B 0.9600 . ?
C18 H18C 0.9600 . ?
C19 H19A 0.9700 . ?
C19 H19B 0.9700 . ?
C19 C20 1.515(7) . ?
C20 C20 1.496(12) 2_656 ?
C20 H20A 0.9700 . ?
C20 H20B 0.9700 . ?
C21 H21A 0.9600 . ?
C21 H21B 0.9600 . ?
C21 H21C 0.9600 . ?
C22 H22A 0.9600 . ?
C22 H22B 0.9600 . ?
C22 H22C 0.9600 . ?
C23 H23A 0.9600 . ?
C23 H23B 0.9600 . ?
C23 H23C 0.9600 . ?

loop_
_exptl_oxdiff_crystal_face_indexfrac_h
_exptl_oxdiff_crystal_face_indexfrac_k
_exptl_oxdiff_crystal_face_indexfrac_l
_exptl_oxdiff_crystal_face_x
_exptl_oxdiff_crystal_face_y
_exptl_oxdiff_crystal_face_z
6.0429 27.0177 -3.1445 0.1771 -0.0325 -0.9935
-6.0429 -27.0177 3.1445 -0.1771 0.0325 0.9935
8.9740 12.9557 -19.1096 -0.5747 0.2266 -0.7869
5.9216 -11.0783 -21.9954 -0.9554 0.3199 -0.0106
-5.9226 15.0809 19.9753 0.9640 -0.2485 -0.1355
17.0809 0.9687 11.9498 -0.1384 -0.9706 -0.2419
-17.0809 -0.9687 -11.9498 0.1384 0.9706 0.2419
